data_8102702
loop_
_publ_author_name
'Yingjie Cai'
'Xia Zhou'
'Zhen Gui'
'Yuguang Li'

_publ_section_title
;
 Crystal structure of
 monoaquabis(imidazole)-bis(4-methoxybenzoato)copper(II),
 Cu(H2O)(C8H7O3)2(C3N2H4)2
;
_journal_issue 2
_journal_name_full 'Zeitschrift f\"ur Kristallographie - New Crystal Structures'
_journal_page_first 361
_journal_volume 225
_journal_year 2010
_chemical_formula_moiety 'C22 H24 Cu N4 O7'
_chemical_formula_sum 'C22 H24 Cu N4 O7'
_chemical_formula_weight 519.99
_chemical_name_systematic
; 
 dikis(imidazole)monoaqua-bis(4-methoxybenzoato)-copper(II)
;
_space_group_IT_number 15
_symmetry_cell_setting monoclinic
_symmetry_space_group_name_Hall '-C 2yc'
_symmetry_space_group_name_H-M 'C 1 2/c 1'
_atom_sites_solution_hydrogens geom
_atom_sites_solution_primary direct
_atom_sites_solution_secondary difmap
_audit_creation_method SHELXL-97
_cell_angle_alpha 90.00
_cell_angle_beta 93.742(5)
_cell_angle_gamma 90.00
_cell_formula_units_Z 8
_cell_length_a 24.731(3)
_cell_length_b 7.8377(9)
_cell_length_c 24.844(3)
_cell_measurement_reflns_used 5159
_cell_measurement_temperature 293(2)
_cell_measurement_theta_max 27.14
_cell_measurement_theta_min 2.40
_cell_volume 4805.3(10)
_computing_cell_refinement SMART
_computing_data_collection 'SMART (Bruker, 2000)'
_computing_data_reduction 'SAINT (Bruker, 2000)'
_computing_molecular_graphics SHELXTL
_computing_publication_material SHELXTL
_computing_structure_refinement SHELXTL
_computing_structure_solution 'SHELXTL (Bruker, 2000)'
_diffrn_ambient_temperature 293(2)
_diffrn_measured_fraction_theta_full 0.996
_diffrn_measured_fraction_theta_max 0.996
_diffrn_measurement_device_type 'CCD area detector'
_diffrn_measurement_method 'phi and omega scans'
_diffrn_radiation_monochromator graphite
_diffrn_radiation_source 'fine-focus sealed tube'
_diffrn_radiation_type MoK\a
_diffrn_radiation_wavelength 0.71073
_diffrn_reflns_av_R_equivalents 0.0221
_diffrn_reflns_av_sigmaI/netI 0.0256
_diffrn_reflns_limit_h_max 31
_diffrn_reflns_limit_h_min -30
_diffrn_reflns_limit_k_max 9
_diffrn_reflns_limit_k_min -9
_diffrn_reflns_limit_l_max 31
_diffrn_reflns_limit_l_min -25
_diffrn_reflns_number 13754
_diffrn_reflns_theta_full 26.50
_diffrn_reflns_theta_max 26.50
_diffrn_reflns_theta_min 1.64
_exptl_absorpt_coefficient_mu 0.958
_exptl_absorpt_correction_T_max 0.8834
_exptl_absorpt_correction_T_min 0.7516
_exptl_absorpt_correction_type multi-scan
_exptl_absorpt_process_details 'SADABS; Bruker, 2000'
_exptl_crystal_colour Blue
_exptl_crystal_density_diffrn 1.438
_exptl_crystal_density_method 'not measured'
_exptl_crystal_description Block
_exptl_crystal_F_000 2152
_exptl_crystal_size_max 0.30
_exptl_crystal_size_mid 0.26
_exptl_crystal_size_min 0.13
_refine_diff_density_max 0.550
_refine_diff_density_min -0.438
_refine_diff_density_rms 0.083
_refine_ls_extinction_method none
_refine_ls_goodness_of_fit_ref 1.009
_refine_ls_hydrogen_treatment mixed
_refine_ls_matrix_type full
_refine_ls_number_parameters 317
_refine_ls_number_reflns 4958
_refine_ls_number_restraints 3
_refine_ls_restrained_S_all 1.009
_refine_ls_R_factor_all 0.0590
_refine_ls_R_factor_gt 0.0486
_refine_ls_shift/su_max 0.000
_refine_ls_shift/su_mean 0.000
_refine_ls_structure_factor_coef Fsqd
_refine_ls_weighting_details 'calc w=1/[\s^2^(Fo^2^)+(0.0998P)^2^+6.6371P] where P=(Fo^2^+2Fc^2^)/3'
_refine_ls_weighting_scheme calc
_refine_ls_wR_factor_gt 0.1479
_refine_ls_wR_factor_ref 0.1544
_reflns_number_gt 4070
_reflns_number_total 4958
_reflns_threshold_expression >2sigma(I)
_cod_data_source_file 1267-2975.cff
_cod_data_source_block c2c
_cod_depositor_comments
;
The following automatic conversions were performed:
'_symmetry_cell_setting' value 'Monoclinic' changed to 'monoclinic'
according to '/home/saulius/struct/CIF-dictionaries/cif_core.dic'
dictionary named 'cif_core.dic' version 2.4.1 from 2010-06-29.

Automatic conversion script
Id: cif_fix_enum 1555 2011-01-17 13:19:09Z saulius 
;
_cod_original_cell_volume 4805.4(9)
_cod_original_sg_symbol_H-M 'C 2/c'
_cod_database_code 8102702

loop_
_symmetry_equiv_pos_as_xyz
'x, y, z'
'-x, y, -z+1/2'
'x+1/2, y+1/2, z'
'-x+1/2, y+1/2, -z+1/2'
'-x, -y, -z'
'x, -y, z-1/2'
'-x+1/2, -y+1/2, -z'
'x+1/2, -y+1/2, z-1/2'

loop_
_atom_site_label
_atom_site_type_symbol
_atom_site_fract_x
_atom_site_fract_y
_atom_site_fract_z
_atom_site_U_iso_or_equiv
_atom_site_adp_type
_atom_site_occupancy
_atom_site_symmetry_multiplicity
_atom_site_calc_flag
_atom_site_refinement_flags
_atom_site_disorder_assembly
_atom_site_disorder_group
Cu1 Cu 0.391320(13) 0.11494(4) 0.220120(15) 0.03551(15) Uani 1 1 d . . .
N1 N 0.32084(9) 0.2197(3) 0.24927(10) 0.0358(5) Uani 1 1 d . . .
N2 N 0.23723(10) 0.3080(4) 0.25321(12) 0.0525(7) Uani 1 1 d . . .
H2A H 0.2032 0.3392 0.2424 0.063 Uiso 1 1 d R . .
N3 N 0.42676(10) 0.3453(3) 0.20439(10) 0.0333(5) Uani 1 1 d . . .
N4 N 0.43986(14) 0.6220(3) 0.20238(12) 0.0527(8) Uani 1 1 d . . .
H4A H 0.4343 0.7344 0.2070 0.063 Uiso 1 1 d R . .
O1 O 0.37216(7) -0.1245(2) 0.26547(8) 0.0350(4) Uani 1 1 d . . .
O2 O 0.42726(8) 0.0674(3) 0.30130(9) 0.0396(5) Uani 1 1 d . . .
O3 O 0.41785(18) -0.4622(5) 0.49508(13) 0.1024(13) Uani 1 1 d . . .
O4 O 0.35057(8) 0.0495(3) 0.14912(8) 0.0415(5) Uani 1 1 d . . .
O5 O 0.41903(10) -0.0187(5) 0.09944(11) 0.0738(9) Uani 1 1 d . . .
O6 O 0.23513(18) -0.0421(7) -0.08554(12) 0.1128(15) Uani 1 1 d . . .
O7 O 0.46081(8) -0.0243(2) 0.19476(9) 0.0364(5) Uani 1 1 d D . .
C1 C 0.40158(10) -0.0703(4) 0.30498(12) 0.0329(6) Uani 1 1 d . . .
C2 C 0.40583(11) -0.1700(4) 0.35600(12) 0.0362(6) Uani 1 1 d . . .
C3 C 0.37722(14) -0.3198(5) 0.36110(14) 0.0493(8) Uani 1 1 d . . .
H3 H 0.3544 -0.3573 0.3323 0.059 Uiso 1 1 calc R . .
C4 C 0.38168(19) -0.4145(6) 0.40750(16) 0.0660(11) Uani 1 1 d . . .
H4 H 0.3619 -0.5145 0.4104 0.079 Uiso 1 1 calc R . .
C5 C 0.4162(2) -0.3587(6) 0.45012(16) 0.0697(12) Uani 1 1 d . . .
C6 C 0.44513(17) -0.2109(6) 0.44578(15) 0.0667(11) Uani 1 1 d . . .
H6 H 0.4683 -0.1747 0.4745 0.080 Uiso 1 1 calc R . .
C7 C 0.44028(15) -0.1157(5) 0.39944(15) 0.0522(9) Uani 1 1 d . . .
H7A H 0.4599 -0.0151 0.3969 0.063 Uiso 1 1 calc R . .
C8 C 0.4480(3) -0.4051(10) 0.5417(2) 0.123(3) Uani 1 1 d . . .
H8A H 0.4825 -0.3631 0.5320 0.185 Uiso 1 1 calc R . .
H8B H 0.4534 -0.4981 0.5666 0.185 Uiso 1 1 calc R . .
H8C H 0.4285 -0.3152 0.5583 0.185 Uiso 1 1 calc R . .
C9 C 0.37024(13) 0.0087(4) 0.10496(13) 0.0437(7) Uani 1 1 d . . .
C10 C 0.33195(14) -0.0045(5) 0.05600(13) 0.0468(8) Uani 1 1 d . . .
C11 C 0.27820(14) 0.0347(5) 0.05620(14) 0.0516(8) Uani 1 1 d . . .
H11 H 0.2644 0.0711 0.0882 0.062 Uiso 1 1 calc R . .
C12 C 0.24336(17) 0.0221(6) 0.01002(15) 0.0646(11) Uani 1 1 d . . .
H12 H 0.2067 0.0469 0.0114 0.078 Uiso 1 1 calc R . .
C13 C 0.2641(2) -0.0278(7) -0.03768(15) 0.0718(12) Uani 1 1 d . . .
C14 C 0.3188(2) -0.0690(9) -0.03841(18) 0.0914(17) Uani 1 1 d . . .
H14 H 0.3329 -0.1051 -0.0703 0.110 Uiso 1 1 calc R . .
C15 C 0.35188(18) -0.0566(7) 0.00753(16) 0.0747(13) Uani 1 1 d . . .
H15 H 0.3884 -0.0835 0.0065 0.090 Uiso 1 1 calc R . .
C16 C 0.1788(3) -0.0150(9) -0.0867(2) 0.108(2) Uani 1 1 d . . .
H16A H 0.1625 -0.1011 -0.0656 0.163 Uiso 1 1 calc R . .
H16B H 0.1638 -0.0208 -0.1232 0.163 Uiso 1 1 calc R . .
H16C H 0.1718 0.0955 -0.0720 0.163 Uiso 1 1 calc R . .
C17 C 0.27611(12) 0.2598(4) 0.22154(14) 0.0459(7) Uani 1 1 d . . .
H17 H 0.2718 0.2553 0.1841 0.055 Uiso 1 1 calc R . .
C18 C 0.31020(13) 0.2455(5) 0.30166(14) 0.0535(9) Uani 1 1 d . . .
H18 H 0.3346 0.2277 0.3312 0.064 Uiso 1 1 calc R . .
C19 C 0.25863(15) 0.3011(6) 0.30427(16) 0.0633(10) Uani 1 1 d . . .
H19 H 0.2414 0.3289 0.3353 0.076 Uiso 1 1 calc R . .
C20 C 0.40817(14) 0.4948(4) 0.21743(13) 0.0451(7) Uani 1 1 d . . .
H20 H 0.3766 0.5108 0.2351 0.054 Uiso 1 1 calc R . .
C21 C 0.47412(15) 0.3784(4) 0.18051(15) 0.0474(8) Uani 1 1 d . . .
H21 H 0.4971 0.2963 0.1676 0.057 Uiso 1 1 calc R . .
C22 C 0.48210(17) 0.5483(5) 0.17873(16) 0.0572(9) Uani 1 1 d . . .
H22 H 0.5109 0.6043 0.1642 0.069 Uiso 1 1 calc R . .
H7C H 0.4897(8) 0.028(4) 0.2018(11) 0.045(9) Uiso 1 1 d D . .
H7D H 0.4527(13) -0.028(5) 0.1617(5) 0.053(12) Uiso 1 1 d D . .

loop_
_atom_site_aniso_label
_atom_site_aniso_U_11
_atom_site_aniso_U_22
_atom_site_aniso_U_33
_atom_site_aniso_U_23
_atom_site_aniso_U_13
_atom_site_aniso_U_12
Cu1 0.0261(2) 0.0309(2) 0.0495(3) 0.00030(14) 0.00197(15) 0.00131(12)
N1 0.0230(10) 0.0401(13) 0.0442(13) -0.0001(11) 0.0014(9) 0.0067(9)
N2 0.0296(13) 0.0591(18) 0.0689(19) -0.0048(15) 0.0049(12) 0.0140(12)
N3 0.0360(12) 0.0213(11) 0.0425(13) 0.0009(9) 0.0001(10) -0.0002(9)
N4 0.076(2) 0.0237(13) 0.0556(17) 0.0004(11) -0.0143(15) -0.0051(12)
O1 0.0254(9) 0.0405(11) 0.0390(11) 0.0044(8) 0.0013(8) -0.0024(7)
O2 0.0260(9) 0.0332(10) 0.0589(13) 0.0057(9) -0.0027(9) -0.0006(8)
O3 0.144(4) 0.110(3) 0.0534(18) 0.0340(19) 0.002(2) 0.011(3)
O4 0.0315(10) 0.0510(13) 0.0419(11) -0.0059(10) 0.0005(9) -0.0032(9)
O5 0.0400(14) 0.127(3) 0.0550(15) -0.0137(17) 0.0089(11) 0.0090(15)
O6 0.108(3) 0.186(4) 0.0418(17) -0.016(2) -0.0153(17) -0.027(3)
O7 0.0234(9) 0.0267(10) 0.0593(14) -0.0012(9) 0.0050(9) 0.0012(7)
C1 0.0182(11) 0.0341(14) 0.0465(16) 0.0052(12) 0.0042(11) 0.0055(10)
C2 0.0288(13) 0.0410(16) 0.0389(15) 0.0021(13) 0.0032(11) 0.0048(12)
C3 0.0544(19) 0.0495(19) 0.0437(18) 0.0064(15) 0.0019(14) -0.0061(16)
C4 0.083(3) 0.061(2) 0.054(2) 0.0141(18) 0.008(2) -0.008(2)
C5 0.085(3) 0.079(3) 0.044(2) 0.017(2) 0.003(2) 0.020(2)
C6 0.064(2) 0.091(3) 0.0425(19) -0.006(2) -0.0125(17) 0.012(2)
C7 0.0466(18) 0.058(2) 0.051(2) -0.0076(16) -0.0044(15) 0.0034(15)
C8 0.161(6) 0.161(7) 0.046(3) 0.023(3) -0.010(3) 0.049(5)
C9 0.0427(17) 0.0441(17) 0.0448(17) -0.0021(14) 0.0065(14) -0.0061(13)
C10 0.0515(19) 0.0510(19) 0.0385(16) -0.0030(14) 0.0075(14) -0.0104(15)
C11 0.0507(19) 0.066(2) 0.0383(17) -0.0036(16) 0.0032(14) -0.0016(17)
C12 0.057(2) 0.087(3) 0.049(2) 0.002(2) -0.0040(17) -0.005(2)
C13 0.081(3) 0.093(3) 0.0400(19) -0.003(2) -0.0085(19) -0.019(2)
C14 0.089(3) 0.142(5) 0.045(2) -0.024(3) 0.015(2) -0.013(3)
C15 0.059(2) 0.115(4) 0.051(2) -0.017(2) 0.0124(18) -0.003(2)
C16 0.120(5) 0.129(5) 0.069(3) 0.006(3) -0.045(3) -0.021(4)
C17 0.0325(14) 0.056(2) 0.0485(18) -0.0029(15) -0.0012(13) 0.0091(14)
C18 0.0422(17) 0.073(2) 0.0457(18) -0.0051(17) 0.0023(14) 0.0225(16)
C19 0.050(2) 0.079(3) 0.063(2) -0.009(2) 0.0202(18) 0.0189(19)
C20 0.0496(17) 0.0328(16) 0.0521(19) -0.0028(14) -0.0024(14) 0.0056(13)
C21 0.0525(19) 0.0334(17) 0.057(2) 0.0012(14) 0.0119(16) -0.0051(13)
C22 0.067(2) 0.0400(18) 0.064(2) 0.0098(17) 0.0033(18) -0.0208(17)

loop_
_atom_type_symbol
_atom_type_description
_atom_type_scat_dispersion_real
_atom_type_scat_dispersion_imag
_atom_type_scat_source
C C 0.0033 0.0016 'International Tables Vol C Tables 4.2.6.8 and 6.1.1.4'
H H 0.0000 0.0000 'International Tables Vol C Tables 4.2.6.8 and 6.1.1.4'
N N 0.0061 0.0033 'International Tables Vol C Tables 4.2.6.8 and 6.1.1.4'
O O 0.0106 0.0060 'International Tables Vol C Tables 4.2.6.8 and 6.1.1.4'
Cu Cu 0.3201 1.2651 'International Tables Vol C Tables 4.2.6.8 and 6.1.1.4'

loop_
_geom_angle_atom_site_label_1
_geom_angle_atom_site_label_2
_geom_angle_atom_site_label_3
_geom_angle
_geom_angle_site_symmetry_1
_geom_angle_site_symmetry_3
_geom_angle_publ_flag
O4 Cu1 N3 104.44(9) . . ?
O4 Cu1 N1 91.27(9) . . ?
N3 Cu1 N1 95.52(10) . . ?
O4 Cu1 O7 88.76(9) . . ?
N3 Cu1 O7 91.78(8) . . ?
N1 Cu1 O7 172.45(9) . . ?
O4 Cu1 O2 154.81(9) . . ?
N3 Cu1 O2 99.95(9) . . ?
N1 Cu1 O2 92.60(9) . . ?
O7 Cu1 O2 84.24(8) . . ?
O4 Cu1 O1 96.59(8) . . ?
N3 Cu1 O1 158.75(8) . . ?
N1 Cu1 O1 86.95(8) . . ?
O7 Cu1 O1 85.55(7) . . ?
O2 Cu1 O1 58.82(7) . . ?
C17 N1 C18 105.0(2) . . ?
C17 N1 Cu1 127.4(2) . . ?
C18 N1 Cu1 127.3(2) . . ?
C17 N2 C19 106.9(3) . . ?
C17 N2 H2A 126.6 . . ?
C19 N2 H2A 126.6 . . ?
C20 N3 C21 105.2(3) . . ?
C20 N3 Cu1 125.4(2) . . ?
C21 N3 Cu1 129.4(2) . . ?
C20 N4 C22 106.5(3) . . ?
C20 N4 H4A 126.7 . . ?
C22 N4 H4A 126.7 . . ?
C1 O1 Cu1 88.81(16) . . ?
C1 O2 Cu1 92.10(18) . . ?
C5 O3 C8 117.7(5) . . ?
C9 O4 Cu1 127.96(19) . . ?
C13 O6 C16 118.1(4) . . ?
Cu1 O7 H7C 112(2) . . ?
Cu1 O7 H7D 99(3) . . ?
H7C O7 H7D 111.8(17) . . ?
O1 C1 O2 120.1(3) . . ?
O1 C1 C2 119.6(3) . . ?
O2 C1 C2 120.3(3) . . ?
C3 C2 C7 118.6(3) . . ?
C3 C2 C1 121.1(3) . . ?
C7 C2 C1 120.3(3) . . ?
C4 C3 C2 121.6(3) . . ?
C4 C3 H3 119.2 . . ?
C2 C3 H3 119.2 . . ?
C3 C4 C5 118.9(4) . . ?
C3 C4 H4 120.5 . . ?
C5 C4 H4 120.5 . . ?
C6 C5 O3 125.0(4) . . ?
C6 C5 C4 120.3(4) . . ?
O3 C5 C4 114.7(4) . . ?
C5 C6 C7 120.6(4) . . ?
C5 C6 H6 119.7 . . ?
C7 C6 H6 119.7 . . ?
C6 C7 C2 119.9(4) . . ?
C6 C7 H7A 120.0 . . ?
C2 C7 H7A 120.0 . . ?
O3 C8 H8A 109.5 . . ?
O3 C8 H8B 109.5 . . ?
H8A C8 H8B 109.5 . . ?
O3 C8 H8C 109.5 . . ?
H8A C8 H8C 109.5 . . ?
H8B C8 H8C 109.5 . . ?
O5 C9 O4 124.7(3) . . ?
O5 C9 C10 117.8(3) . . ?
O4 C9 C10 117.5(3) . . ?
C11 C10 C15 118.0(3) . . ?
C11 C10 C9 123.1(3) . . ?
C15 C10 C9 118.9(3) . . ?
C10 C11 C12 122.1(3) . . ?
C10 C11 H11 119.0 . . ?
C12 C11 H11 119.0 . . ?
C13 C12 C11 118.9(4) . . ?
C13 C12 H12 120.5 . . ?
C11 C12 H12 120.5 . . ?
O6 C13 C12 125.1(4) . . ?
O6 C13 C14 115.4(4) . . ?
C12 C13 C14 119.5(4) . . ?
C15 C14 C13 120.2(4) . . ?
C15 C14 H14 119.9 . . ?
C13 C14 H14 119.9 . . ?
C14 C15 C10 121.2(4) . . ?
C14 C15 H15 119.4 . . ?
C10 C15 H15 119.4 . . ?
O6 C16 H16A 109.5 . . ?
O6 C16 H16B 109.5 . . ?
H16A C16 H16B 109.5 . . ?
O6 C16 H16C 109.5 . . ?
H16A C16 H16C 109.5 . . ?
H16B C16 H16C 109.5 . . ?
N1 C17 N2 112.1(3) . . ?
N1 C17 H17 124.0 . . ?
N2 C17 H17 124.0 . . ?
C19 C18 N1 109.6(3) . . ?
C19 C18 H18 125.2 . . ?
N1 C18 H18 125.2 . . ?
N2 C19 C18 106.4(3) . . ?
N2 C19 H19 126.8 . . ?
C18 C19 H19 126.8 . . ?
N3 C20 N4 112.2(3) . . ?
N3 C20 H20 123.9 . . ?
N4 C20 H20 123.9 . . ?
C22 C21 N3 109.4(3) . . ?
C22 C21 H21 125.3 . . ?
N3 C21 H21 125.3 . . ?
C21 C22 N4 106.7(3) . . ?
C21 C22 H22 126.6 . . ?
N4 C22 H22 126.6 . . ?

loop_
_geom_bond_atom_site_label_1
_geom_bond_atom_site_label_2
_geom_bond_distance
_geom_bond_site_symmetry_2
_geom_bond_publ_flag
Cu1 O4 2.039(2) . ?
Cu1 N3 2.056(2) . ?
Cu1 N1 2.098(2) . ?
Cu1 O7 2.1640(19) . ?
Cu1 O2 2.182(2) . ?
Cu1 O1 2.2553(19) . ?
N1 C17 1.303(4) . ?
N1 C18 1.360(4) . ?
N2 C17 1.336(4) . ?
N2 C19 1.343(5) . ?
N2 H2A 0.9001 . ?
N3 C20 1.307(4) . ?
N3 C21 1.372(4) . ?
N4 C20 1.336(5) . ?
N4 C22 1.360(5) . ?
N4 H4A 0.9000 . ?
O1 C1 1.257(4) . ?
O2 C1 1.259(4) . ?
O3 C5 1.379(5) . ?
O3 C8 1.408(7) . ?
O4 C9 1.270(4) . ?
O5 C9 1.242(4) . ?
O6 C13 1.352(5) . ?
O6 C16 1.407(7) . ?
O7 H7C 0.832(10) . ?
O7 H7D 0.834(10) . ?
C1 C2 1.487(4) . ?
C2 C3 1.381(5) . ?
C2 C7 1.397(5) . ?
C3 C4 1.369(5) . ?
C3 H3 0.9300 . ?
C4 C5 1.387(6) . ?
C4 H4 0.9300 . ?
C5 C6 1.370(7) . ?
C6 C7 1.370(6) . ?
C6 H6 0.9300 . ?
C7 H7A 0.9300 . ?
C8 H8A 0.9600 . ?
C8 H8B 0.9600 . ?
C8 H8C 0.9600 . ?
C9 C10 1.496(5) . ?
C10 C11 1.365(5) . ?
C10 C15 1.392(5) . ?
C11 C12 1.393(5) . ?
C11 H11 0.9300 . ?
C12 C13 1.378(6) . ?
C12 H12 0.9300 . ?
C13 C14 1.393(7) . ?
C14 C15 1.363(6) . ?
C14 H14 0.9300 . ?
C15 H15 0.9300 . ?
C16 H16A 0.9600 . ?
C16 H16B 0.9600 . ?
C16 H16C 0.9600 . ?
C17 H17 0.9300 . ?
C18 C19 1.353(5) . ?
C18 H18 0.9300 . ?
C19 H19 0.9300 . ?
C20 H20 0.9300 . ?
C21 C22 1.347(5) . ?
C21 H21 0.9300 . ?
C22 H22 0.9300 . ?

loop_
_geom_hbond_atom_site_label_D
_geom_hbond_atom_site_label_H
_geom_hbond_atom_site_label_A
_geom_hbond_distance_DH
_geom_hbond_distance_HA
_geom_hbond_distance_DA
_geom_hbond_angle_DHA
_geom_hbond_site_symmetry_A
N2 H2A O1 0.90 1.88 2.766(3) 166.3 4
N4 H4A O1 0.90 2.45 3.090(4) 128.6 1_565
N4 H4A O7 0.90 2.03 2.828(3) 147.1 1_565
O7 H7C O2 0.832(10) 2.083(18) 2.855(3) 154(3) 2_655
O7 H7D O5 0.834(10) 1.708(13) 2.522(3) 164(4) .
